data_7014933
loop_
_publ_author_name
'Deacon, Glen B.'
'Junk, Peter C.'
'Urbatsch, Aron'

_publ_section_title
;
 Divalent metal complexes (Ca, Sr, Ba, Yb) of the unsymmetrical
 3-(2'-thienyl)-5-(trifluoromethyl)pyrazolate ligand.
;
_journal_issue 7
_journal_name_full 'Dalton transactions (Cambridge, England : 2003)'
_journal_page_first 1601
_journal_page_last 1609
_journal_paper_doi 10.1039/c0dt01289k
_journal_volume 40
_journal_year 2011
_chemical_formula_moiety
;
C24 H28 Ca F6 N4 O4 S2
;
_chemical_formula_sum 'C24 H28 Ca F6 N4 O4 S2'
_chemical_formula_weight 654.70
_chemical_name_common (Ca(ttfpz)2(dme)2)
_chemical_name_systematic
;
[Ca(ttfpz)2(dme)2]
;
_space_group_IT_number 14
_symmetry_cell_setting monoclinic
_symmetry_space_group_name_Hall '-P 2yn'
_symmetry_space_group_name_H-M 'P 1 21/n 1'
_atom_sites_solution_hydrogens geom
_atom_sites_solution_primary direct
_atom_sites_solution_secondary difmap
_audit_creation_method SHELXL-97
_cell_angle_alpha 90.00
_cell_angle_beta 99.6190(10)
_cell_angle_gamma 90.00
_cell_formula_units_Z 4
_cell_length_a 7.7619(2)
_cell_length_b 18.9930(6)
_cell_length_c 19.8639(7)
_cell_measurement_reflns_used 39058
_cell_measurement_temperature 123(1)
_cell_measurement_theta_max 27.50
_cell_measurement_theta_min 2.14
_cell_volume 2887.20(16)
_computing_cell_refinement 'Bruker SMART (Bruker)'
_computing_data_collection 'Bruker SMART (Bruker)'
_computing_data_reduction 'Bruker SAINT (Bruker)'
_computing_molecular_graphics 'X-Seed (Barbour, 1999)'
_computing_publication_material 'CIFTAB (Sheldrick, 1997)'
_computing_structure_refinement 'SHELXL-97 (Sheldrick, 1997)'
_computing_structure_solution 'SHELXS-97 (Sheldrick, 1990)'
_diffrn_ambient_temperature 123(1)
_diffrn_measured_fraction_theta_full 0.998
_diffrn_measured_fraction_theta_max 0.998
_diffrn_measurement_device_type 'Bruker X8 Apex II CCD'
_diffrn_measurement_method 'phi and omega scans'
_diffrn_radiation_monochromator graphite
_diffrn_radiation_source 'fine-focus sealed tube'
_diffrn_radiation_type MoK\a
_diffrn_radiation_wavelength 0.71073
_diffrn_reflns_av_R_equivalents 0.0462
_diffrn_reflns_av_sigmaI/netI 0.0306
_diffrn_reflns_limit_h_max 10
_diffrn_reflns_limit_h_min -10
_diffrn_reflns_limit_k_max 24
_diffrn_reflns_limit_k_min -24
_diffrn_reflns_limit_l_max 25
_diffrn_reflns_limit_l_min -25
_diffrn_reflns_number 39058
_diffrn_reflns_theta_full 27.50
_diffrn_reflns_theta_max 27.50
_diffrn_reflns_theta_min 2.14
_diffrn_standards_number 0
_exptl_absorpt_coefficient_mu 0.438
_exptl_absorpt_correction_T_max 0.9575
_exptl_absorpt_correction_T_min 0.9174
_exptl_absorpt_correction_type multi-scan
_exptl_absorpt_process_details SADABS
_exptl_crystal_colour colourless
_exptl_crystal_density_diffrn 1.506
_exptl_crystal_density_method 'not measured'
_exptl_crystal_description plate
_exptl_crystal_F_000 1352
_exptl_crystal_size_max 0.20
_exptl_crystal_size_mid 0.10
_exptl_crystal_size_min 0.10
_refine_diff_density_max 1.277
_refine_diff_density_min -0.720
_refine_diff_density_rms 0.075
_refine_ls_extinction_expression Fc^*^=kFc[1+0.001xFc^2^\l^3^/sin(2\q)]^-1/4^
_refine_ls_extinction_method none
_refine_ls_goodness_of_fit_ref 1.044
_refine_ls_hydrogen_treatment constr
_refine_ls_matrix_type full
_refine_ls_number_parameters 368
_refine_ls_number_reflns 6611
_refine_ls_number_restraints 0
_refine_ls_restrained_S_all 1.044
_refine_ls_R_factor_all 0.0530
_refine_ls_R_factor_gt 0.0470
_refine_ls_shift/su_max 0.000
_refine_ls_shift/su_mean 0.000
_refine_ls_structure_factor_coef Fsqd
_refine_ls_weighting_details 'calc w=1/[\s^2^(Fo^2^)+(0.2000P)^2^+0.0000P] where P=(Fo^2^+2Fc^2^)/3'
_refine_ls_weighting_scheme calc
_refine_ls_wR_factor_gt 0.1221
_refine_ls_wR_factor_ref 0.1270
_reflns_number_gt 5867
_reflns_number_total 6611
_reflns_threshold_expression >2sigma(I)
_cod_data_source_file C0DT01289K.TXT
_cod_data_source_block compound5
_cod_depositor_comments
;
The following automatic conversions were performed:
'_exptl_absorpt_correction_type' value 'Multi-scan' changed to
'multi-scan' according to
'/home/saulius/struct/CIF-dictionaries/cif_core.dic' dictionary named
'cif_core.dic' version 2.4.1 from 2010-06-29.

Automatic conversion script
Id: cif_fix_enum 1555 2011-01-17 13:19:09Z saulius 
;
_cod_original_sg_symbol_H-M P21/n
_cod_database_code 7014933

loop_
_symmetry_equiv_pos_as_xyz
'x, y, z'
'-x+1/2, y+1/2, -z+1/2'
'-x, -y, -z'
'x-1/2, -y-1/2, z-1/2'

loop_
_atom_site_label
_atom_site_type_symbol
_atom_site_fract_x
_atom_site_fract_y
_atom_site_fract_z
_atom_site_U_iso_or_equiv
_atom_site_adp_type
_atom_site_occupancy
_atom_site_symmetry_multiplicity
_atom_site_calc_flag
_atom_site_refinement_flags
_atom_site_disorder_assembly
_atom_site_disorder_group
Ca1 Ca 0.51741(5) 0.08112(2) 0.30344(2) 0.01349(11) Uani 1 1 d . . .
S1 S 0.33340(9) 0.25267(3) 0.44274(3) 0.02840(15) Uani 1 1 d . . .
S2 S 0.70124(9) 0.01533(3) 0.09993(3) 0.03067(16) Uani 1 1 d . . .
F1 F 0.2845(3) 0.29139(10) 0.09307(9) 0.0620(6) Uani 1 1 d . . .
F4 F 0.7983(4) -0.19630(9) 0.38794(10) 0.0665(7) Uani 1 1 d . . .
F2 F 0.1282(3) 0.19845(11) 0.09150(8) 0.0530(5) Uani 1 1 d . . .
F5 F 0.6194(3) -0.12384(14) 0.42040(10) 0.0714(7) Uani 1 1 d . . .
F3 F 0.4043(3) 0.18906(10) 0.09842(8) 0.0459(4) Uani 1 1 d . . .
F6 F 0.8885(3) -0.10214(11) 0.43813(9) 0.0576(5) Uani 1 1 d . . .
O1 O 0.6549(2) 0.11914(8) 0.41635(8) 0.0205(3) Uani 1 1 d . . .
O2 O 0.7862(2) 0.14728(8) 0.30394(8) 0.0201(3) Uani 1 1 d . . .
O3 O 0.2860(2) 0.01629(9) 0.23141(8) 0.0231(3) Uani 1 1 d . . .
O4 O 0.30905(19) 0.02655(8) 0.36954(8) 0.0193(3) Uani 1 1 d . . .
N1 N 0.3675(2) 0.19411(10) 0.30053(9) 0.0186(4) Uani 1 1 d . . .
N3 N 0.6802(2) -0.00845(9) 0.25118(9) 0.0159(3) Uani 1 1 d . . .
N2 N 0.3804(2) 0.17833(10) 0.23445(9) 0.0203(4) Uani 1 1 d . . .
N4 N 0.6771(2) -0.02794(10) 0.31704(9) 0.0176(4) Uani 1 1 d . . .
C17 C 0.6618(4) 0.07725(15) 0.47607(12) 0.0347(6) Uani 1 1 d . . .
H17A H 0.7740 0.0525 0.4853 0.052 Uiso 1 1 calc R . .
H17B H 0.5664 0.0428 0.4691 0.052 Uiso 1 1 calc R . .
H17C H 0.6496 0.1076 0.5149 0.052 Uiso 1 1 calc R . .
C3 C 0.2996(3) 0.23024(12) 0.19570(11) 0.0209(4) Uani 1 1 d . . .
C11 C 0.7434(3) -0.09319(11) 0.32480(11) 0.0174(4) Uani 1 1 d . . .
C18 C 0.7974(3) 0.16750(13) 0.42229(12) 0.0259(5) Uani 1 1 d . . .
H18A H 0.9091 0.1423 0.4365 0.031 Uiso 1 1 calc R . .
H18B H 0.7854 0.2036 0.4572 0.031 Uiso 1 1 calc R . .
C2 C 0.2328(3) 0.28036(11) 0.23485(11) 0.0212(4) Uani 1 1 d . . .
H2 H 0.1701 0.3220 0.2200 0.025 Uiso 1 1 calc R . .
C10 C 0.7912(3) -0.11794(11) 0.26489(11) 0.0179(4) Uani 1 1 d . . .
H10 H 0.8412 -0.1621 0.2567 0.021 Uiso 1 1 calc R . .
C19 C 0.7962(3) 0.20209(13) 0.35400(13) 0.0266(5) Uani 1 1 d . . .
H19A H 0.6943 0.2339 0.3432 0.032 Uiso 1 1 calc R . .
H19B H 0.9040 0.2301 0.3546 0.032 Uiso 1 1 calc R . .
C1 C 0.2790(3) 0.25530(11) 0.30105(11) 0.0166(4) Uani 1 1 d . . .
C9 C 0.7476(3) -0.06189(11) 0.21955(10) 0.0151(4) Uani 1 1 d . . .
C20 C 0.8307(4) 0.17095(15) 0.24076(13) 0.0326(6) Uani 1 1 d . . .
H20A H 0.7487 0.2078 0.2214 0.049 Uiso 1 1 calc R . .
H20B H 0.8242 0.1313 0.2088 0.049 Uiso 1 1 calc R . .
H20C H 0.9498 0.1900 0.2488 0.049 Uiso 1 1 calc R . .
C8 C 0.2807(4) 0.22723(14) 0.12037(13) 0.0328(6) Uani 1 1 d . . .
C16 C 0.7602(3) -0.12878(13) 0.39176(12) 0.0247(5) Uani 1 1 d . . .
C21 C 0.2288(3) 0.02825(14) 0.16036(12) 0.0290(5) Uani 1 1 d . . .
H21A H 0.2052 -0.0170 0.1369 0.044 Uiso 1 1 calc R . .
H21B H 0.3199 0.0534 0.1414 0.044 Uiso 1 1 calc R . .
H21C H 0.1217 0.0566 0.1539 0.044 Uiso 1 1 calc R . .
C4 C 0.2408(3) 0.28574(11) 0.36440(11) 0.0170(4) Uani 1 1 d . . .
C12 C 0.7733(3) -0.05645(11) 0.14875(10) 0.0163(4) Uani 1 1 d . . .
C22 C 0.1601(3) -0.02113(12) 0.26202(12) 0.0222(5) Uani 1 1 d . . .
H22A H 0.1273 -0.0655 0.2370 0.027 Uiso 1 1 calc R . .
H22B H 0.0535 0.0077 0.2612 0.027 Uiso 1 1 calc R . .
C5 C 0.1258(3) 0.34175(11) 0.37066(10) 0.0163(3) Uani 1 1 d . . .
H5 H 0.0635 0.3679 0.3336 0.020 Uiso 1 1 calc R . .
C13 C 0.8606(3) -0.10890(12) 0.11154(10) 0.0163(3) Uani 1 1 d . . .
H13 H 0.9074 -0.1530 0.1282 0.020 Uiso 1 1 calc R . .
C23 C 0.2435(3) -0.03658(12) 0.33459(12) 0.0214(4) Uani 1 1 d . . .
H23A H 0.1562 -0.0586 0.3591 0.026 Uiso 1 1 calc R . .
H23B H 0.3406 -0.0704 0.3346 0.026 Uiso 1 1 calc R . .
C6 C 0.1165(3) 0.35359(13) 0.44167(13) 0.0277(5) Uani 1 1 d . . .
H6 H 0.0443 0.3886 0.4568 0.033 Uiso 1 1 calc R . .
C14 C 0.8605(3) -0.07930(14) 0.04367(13) 0.0287(5) Uani 1 1 d . . .
H14 H 0.9128 -0.1030 0.0101 0.034 Uiso 1 1 calc R . .
C24 C 0.1740(3) 0.06755(13) 0.39185(13) 0.0281(5) Uani 1 1 d . . .
H24A H 0.0907 0.0832 0.3521 0.042 Uiso 1 1 calc R . .
H24B H 0.2259 0.1087 0.4173 0.042 Uiso 1 1 calc R . .
H24C H 0.1130 0.0388 0.4214 0.042 Uiso 1 1 calc R . .
C7 C 0.2203(4) 0.31017(13) 0.48484(13) 0.0307(5) Uani 1 1 d . . .
H7 H 0.2291 0.3116 0.5331 0.037 Uiso 1 1 calc R . .
C15 C 0.7813(3) -0.01604(14) 0.03175(12) 0.0295(5) Uani 1 1 d . . .
H15 H 0.7716 0.0082 -0.0105 0.035 Uiso 1 1 calc R . .

loop_
_atom_site_aniso_label
_atom_site_aniso_U_11
_atom_site_aniso_U_22
_atom_site_aniso_U_33
_atom_site_aniso_U_23
_atom_site_aniso_U_13
_atom_site_aniso_U_12
Ca1 0.01328(19) 0.0134(2) 0.0137(2) -0.00064(14) 0.00188(14) 0.00052(14)
S1 0.0393(3) 0.0233(3) 0.0225(3) 0.0010(2) 0.0048(2) 0.0075(2)
S2 0.0387(4) 0.0306(3) 0.0234(3) 0.0029(2) 0.0073(3) 0.0049(3)
F1 0.1261(19) 0.0343(10) 0.0260(9) 0.0164(7) 0.0136(10) 0.0073(11)
F4 0.137(2) 0.0280(9) 0.0356(10) 0.0137(8) 0.0179(11) 0.0236(11)
F2 0.0568(11) 0.0693(13) 0.0260(8) -0.0081(8) -0.0137(8) -0.0004(10)
F5 0.0465(11) 0.121(2) 0.0536(12) 0.0562(13) 0.0285(9) 0.0277(12)
F3 0.0645(12) 0.0510(11) 0.0255(8) 0.0008(7) 0.0173(8) 0.0084(9)
F6 0.0718(13) 0.0684(13) 0.0248(8) 0.0107(8) -0.0148(8) -0.0143(11)
O1 0.0219(7) 0.0225(8) 0.0160(7) -0.0017(6) 0.0000(6) -0.0030(6)
O2 0.0220(7) 0.0196(8) 0.0197(8) -0.0023(6) 0.0060(6) -0.0053(6)
O3 0.0197(8) 0.0298(9) 0.0186(8) -0.0006(6) -0.0007(6) -0.0082(6)
O4 0.0185(7) 0.0187(7) 0.0217(8) -0.0032(6) 0.0058(6) -0.0012(6)
N1 0.0202(9) 0.0186(9) 0.0163(9) 0.0001(7) 0.0006(7) 0.0032(7)
N3 0.0157(8) 0.0169(8) 0.0153(8) 0.0003(7) 0.0035(6) 0.0015(6)
N2 0.0243(9) 0.0209(9) 0.0153(9) 0.0012(7) 0.0019(7) 0.0021(7)
N4 0.0191(8) 0.0199(9) 0.0142(8) 0.0009(7) 0.0034(7) 0.0029(7)
C17 0.0400(15) 0.0446(16) 0.0171(11) 0.0045(11) -0.0019(10) -0.0072(12)
C3 0.0253(11) 0.0184(10) 0.0181(10) 0.0048(8) 0.0013(8) -0.0011(8)
C11 0.0171(9) 0.0172(10) 0.0180(10) 0.0013(8) 0.0029(8) 0.0000(8)
C18 0.0216(11) 0.0310(13) 0.0244(11) -0.0108(10) 0.0019(9) -0.0054(9)
C2 0.0245(11) 0.0145(10) 0.0231(11) 0.0043(8) -0.0006(8) -0.0006(8)
C10 0.0197(10) 0.0144(10) 0.0198(10) -0.0001(8) 0.0038(8) 0.0008(8)
C19 0.0270(12) 0.0212(11) 0.0323(13) -0.0084(9) 0.0068(10) -0.0090(9)
C1 0.0157(9) 0.0127(9) 0.0206(10) 0.0012(8) 0.0005(8) -0.0012(7)
C9 0.0120(9) 0.0168(10) 0.0164(10) -0.0015(8) 0.0019(7) -0.0021(7)
C20 0.0371(14) 0.0355(14) 0.0279(13) 0.0021(11) 0.0134(11) -0.0103(11)
C8 0.0487(16) 0.0278(13) 0.0207(12) 0.0044(10) 0.0025(11) 0.0039(11)
C16 0.0277(11) 0.0273(12) 0.0196(11) 0.0056(9) 0.0055(9) 0.0042(9)
C21 0.0314(13) 0.0350(13) 0.0186(11) 0.0000(10) -0.0019(9) -0.0068(10)
C4 0.0160(9) 0.0139(9) 0.0204(10) 0.0013(8) 0.0012(8) -0.0017(7)
C12 0.0160(9) 0.0166(10) 0.0161(10) -0.0016(8) 0.0021(7) -0.0018(7)
C22 0.0171(10) 0.0237(11) 0.0250(11) -0.0005(9) 0.0013(8) -0.0053(8)
C5 0.0117(6) 0.0238(8) 0.0138(6) -0.0028(5) 0.0031(5) -0.0040(5)
C13 0.0117(6) 0.0238(8) 0.0138(6) -0.0028(5) 0.0031(5) -0.0040(5)
C23 0.0210(10) 0.0180(10) 0.0248(11) -0.0004(8) 0.0026(8) -0.0049(8)
C6 0.0258(11) 0.0238(12) 0.0346(13) -0.0089(10) 0.0085(10) 0.0010(9)
C14 0.0320(13) 0.0315(13) 0.0256(12) -0.0081(10) 0.0130(10) -0.0032(10)
C24 0.0302(12) 0.0266(12) 0.0310(13) 0.0004(10) 0.0153(10) 0.0060(10)
C7 0.0403(14) 0.0273(13) 0.0262(12) -0.0041(10) 0.0106(10) 0.0003(10)
C15 0.0369(14) 0.0345(14) 0.0177(11) 0.0021(10) 0.0064(10) -0.0011(11)

loop_
_atom_type_symbol
_atom_type_description
_atom_type_scat_dispersion_real
_atom_type_scat_dispersion_imag
_atom_type_scat_source
C C 0.0033 0.0016 'International Tables Vol C Tables 4.2.6.8 and 6.1.1.4'
H H 0.0000 0.0000 'International Tables Vol C Tables 4.2.6.8 and 6.1.1.4'
N N 0.0061 0.0033 'International Tables Vol C Tables 4.2.6.8 and 6.1.1.4'
O O 0.0106 0.0060 'International Tables Vol C Tables 4.2.6.8 and 6.1.1.4'
F F 0.0171 0.0103 'International Tables Vol C Tables 4.2.6.8 and 6.1.1.4'
S S 0.1246 0.1234 'International Tables Vol C Tables 4.2.6.8 and 6.1.1.4'
Ca Ca 0.2262 0.3064 'International Tables Vol C Tables 4.2.6.8 and 6.1.1.4'

loop_
_geom_angle_atom_site_label_1
_geom_angle_atom_site_label_2
_geom_angle_atom_site_label_3
_geom_angle
_geom_angle_site_symmetry_1
_geom_angle_site_symmetry_3
_geom_angle_publ_flag
N4 Ca1 O1 90.77(6) . . ?
N4 Ca1 O2 91.08(6) . . ?
O1 Ca1 O2 66.32(5) . . ?
N4 Ca1 N2 152.16(6) . . ?
O1 Ca1 N2 112.19(6) . . ?
O2 Ca1 N2 84.51(6) . . ?
N4 Ca1 O3 86.92(6) . . ?
O1 Ca1 O3 149.38(6) . . ?
O2 Ca1 O3 144.20(5) . . ?
N2 Ca1 O3 80.96(6) . . ?
N4 Ca1 N1 174.70(6) . . ?
O1 Ca1 N1 83.94(6) . . ?
O2 Ca1 N1 87.20(6) . . ?
N2 Ca1 N1 32.57(6) . . ?
O3 Ca1 N1 97.40(6) . . ?
N4 Ca1 N3 32.59(6) . . ?
O1 Ca1 N3 114.80(6) . . ?
O2 Ca1 N3 81.82(6) . . ?
N2 Ca1 N3 119.71(6) . . ?
O3 Ca1 N3 77.42(6) . . ?
N1 Ca1 N3 151.53(6) . . ?
N4 Ca1 O4 87.13(6) . . ?
O1 Ca1 O4 81.94(5) . . ?
O2 Ca1 O4 148.18(5) . . ?
N2 Ca1 O4 110.70(6) . . ?
O3 Ca1 O4 67.46(5) . . ?
N1 Ca1 O4 91.69(6) . . ?
N3 Ca1 O4 111.28(6) . . ?
N4 Ca1 C19 105.92(6) . . ?
O1 Ca1 C19 47.67(6) . . ?
O2 Ca1 C19 25.05(6) . . ?
N2 Ca1 C19 80.85(7) . . ?
O3 Ca1 C19 160.21(6) . . ?
N1 Ca1 C19 70.76(6) . . ?
N3 Ca1 C19 105.18(6) . . ?
O4 Ca1 C19 126.99(6) . . ?
N4 Ca1 C23 74.02(6) . . ?
O1 Ca1 C23 103.40(6) . . ?
O2 Ca1 C23 162.16(6) . . ?
N2 Ca1 C23 113.25(6) . . ?
O3 Ca1 C23 46.77(6) . . ?
N1 Ca1 C23 106.75(6) . . ?
N3 Ca1 C23 90.19(6) . . ?
O4 Ca1 C23 25.17(5) . . ?
C19 Ca1 C23 150.78(6) . . ?
C7 S1 C4 92.20(12) . . ?
C15 S2 C12 92.53(12) . . ?
C17 O1 C18 111.76(18) . . ?
C17 O1 Ca1 123.63(14) . . ?
C18 O1 Ca1 118.88(13) . . ?
C20 O2 C19 112.84(18) . . ?
C20 O2 Ca1 119.44(14) . . ?
C19 O2 Ca1 108.94(12) . . ?
C22 O3 C21 112.34(17) . . ?
C22 O3 Ca1 119.52(13) . . ?
C21 O3 Ca1 125.33(14) . . ?
C24 O4 C23 112.61(17) . . ?
C24 O4 Ca1 120.85(13) . . ?
C23 O4 Ca1 107.68(12) . . ?
C1 N1 N2 108.37(17) . . ?
C1 N1 Ca1 177.05(15) . . ?
N2 N1 Ca1 73.62(11) . . ?
C9 N3 N4 108.31(17) . . ?
C9 N3 Ca1 171.93(14) . . ?
N4 N3 Ca1 71.88(10) . . ?
C3 N2 N1 106.73(18) . . ?
C3 N2 Ca1 177.78(16) . . ?
N1 N2 Ca1 73.80(11) . . ?
C11 N4 N3 107.04(17) . . ?
C11 N4 Ca1 171.59(15) . . ?
N3 N4 Ca1 75.53(11) . . ?
N2 C3 C2 111.51(19) . . ?
N2 C3 C8 120.7(2) . . ?
C2 C3 C8 127.7(2) . . ?
N4 C11 C10 111.54(19) . . ?
N4 C11 C16 120.05(19) . . ?
C10 C11 C16 128.4(2) . . ?
O1 C18 C19 108.56(18) . . ?
C3 C2 C1 103.57(19) . . ?
C11 C10 C9 102.95(18) . . ?
O2 C19 C18 107.44(19) . . ?
O2 C19 Ca1 46.01(9) . . ?
C18 C19 Ca1 82.62(13) . . ?
N1 C1 C2 109.82(19) . . ?
N1 C1 C4 121.60(19) . . ?
C2 C1 C4 128.6(2) . . ?
N3 C9 C10 110.15(18) . . ?
N3 C9 C12 121.62(19) . . ?
C10 C9 C12 128.18(19) . . ?
F3 C8 F1 107.3(2) . . ?
F3 C8 F2 105.7(2) . . ?
F1 C8 F2 106.0(2) . . ?
F3 C8 C3 113.4(2) . . ?
F1 C8 C3 111.7(2) . . ?
F2 C8 C3 112.3(2) . . ?
F5 C16 F4 107.7(2) . . ?
F5 C16 F6 104.6(2) . . ?
F4 C16 F6 105.0(2) . . ?
F5 C16 C11 113.6(2) . . ?
F4 C16 C11 112.3(2) . . ?
F6 C16 C11 113.0(2) . . ?
C5 C4 C1 126.77(19) . . ?
C5 C4 S1 111.80(16) . . ?
C1 C4 S1 121.40(16) . . ?
C9 C12 C13 125.86(19) . . ?
C9 C12 S2 121.25(16) . . ?
C13 C12 S2 112.89(15) . . ?
O3 C22 C23 106.87(17) . . ?
C4 C5 C6 109.90(19) . . ?
C14 C13 C12 105.89(19) . . ?
O4 C23 C22 111.15(18) . . ?
O4 C23 Ca1 47.15(9) . . ?
C22 C23 Ca1 82.67(12) . . ?
C7 C6 C5 113.8(2) . . ?
C15 C14 C13 115.7(2) . . ?
C6 C7 S1 112.33(19) . . ?
C14 C15 S2 112.97(19) . . ?

loop_
_geom_bond_atom_site_label_1
_geom_bond_atom_site_label_2
_geom_bond_distance
_geom_bond_site_symmetry_2
_geom_bond_publ_flag
Ca1 N4 2.4058(18) . ?
Ca1 O1 2.4272(15) . ?
Ca1 O2 2.4343(15) . ?
Ca1 N2 2.4352(19) . ?
Ca1 O3 2.4356(15) . ?
Ca1 N1 2.4374(18) . ?
Ca1 N3 2.4511(18) . ?
Ca1 O4 2.4746(15) . ?
Ca1 C19 3.200(2) . ?
Ca1 C23 3.216(2) . ?
S1 C7 1.705(3) . ?
S1 C4 1.720(2) . ?
S2 C15 1.690(3) . ?
S2 C12 1.712(2) . ?
F1 C8 1.336(3) . ?
F4 C16 1.321(3) . ?
F2 C8 1.342(3) . ?
F5 C16 1.318(3) . ?
F3 C8 1.333(3) . ?
F6 C16 1.338(3) . ?
O1 C17 1.422(3) . ?
O1 C18 1.427(3) . ?
O2 C20 1.429(3) . ?
O2 C19 1.433(3) . ?
O3 C22 1.424(3) . ?
O3 C21 1.425(3) . ?
O4 C24 1.434(3) . ?
O4 C23 1.436(3) . ?
N1 C1 1.351(3) . ?
N1 N2 1.366(3) . ?
N3 C9 1.345(3) . ?
N3 N4 1.364(2) . ?
N2 C3 1.341(3) . ?
N4 C11 1.341(3) . ?
C3 C2 1.384(3) . ?
C3 C8 1.480(3) . ?
C11 C10 1.387(3) . ?
C11 C16 1.478(3) . ?
C18 C19 1.506(4) . ?
C2 C1 1.388(3) . ?
C10 C9 1.399(3) . ?
C1 C4 1.460(3) . ?
C9 C12 1.457(3) . ?
C4 C5 1.408(3) . ?
C12 C13 1.472(3) . ?
C22 C23 1.507(3) . ?
C5 C6 1.442(3) . ?
C13 C14 1.461(3) . ?
C6 C7 1.354(4) . ?
C14 C15 1.353(4) . ?
